data_7055575
loop_
_publ_author_name
'Sanyal, Ria'
'Kundu, Priyanka'
'Rychagova, Elena'
'Zhigulin, Grigory'
'Ketkov, Sergey'
'Ghosh, Bipinbihari'
'Chattopadhyay, Shyamal Kumar'
'Zangrando, Ennio'
'Das, Debasis'

_publ_section_title
;
 Catecholase activity of Mannich-based dinuclear CuIIcomplexes with
 theoretical modeling: new insight into the solvent role in the catalytic
 cycle
;
_journal_issue 8
_journal_name_full 'New J. Chem.'
_journal_page_first 6623
_journal_paper_doi 10.1039/C6NJ00105J
_journal_volume 40
_journal_year 2016
_chemical_formula_moiety 'C26 H38 Cl2 Cu2 N4 O12'
_chemical_formula_sum 'C26 H38 Cl2 Cu2 N4 O12'
_chemical_formula_weight 796.58
_space_group_crystal_system orthorhombic
_space_group_IT_number 61
_space_group_name_Hall '-P 2ac 2ab'
_space_group_name_H-M_alt 'P b c a'
_symmetry_space_group_name_Hall '-P 2ac 2ab'
_symmetry_space_group_name_H-M 'P b c a'
_atom_sites_solution_hydrogens geom
_audit_creation_method SHELXL-2014/6
_audit_update_record
;
2016-05-05 deposited with the CCDC.
2016-05-18 downloaded from the CCDC.
;
_cell_angle_alpha 90
_cell_angle_beta 90
_cell_angle_gamma 90
_cell_formula_units_Z 4
_cell_length_a 14.1999(4)
_cell_length_b 13.2826(4)
_cell_length_c 17.8412(5)
_cell_measurement_reflns_used 2390
_cell_measurement_temperature 293(2)
_cell_measurement_theta_max 26.66
_cell_measurement_theta_min 2.11
_cell_volume 3365.06(17)
_computing_cell_refinement 'BRUKER SMART'
_computing_data_collection 'BRUKER SMART'
_computing_data_reduction 'BRUKER SAINT'
_computing_molecular_graphics 'Ortep3 for Windows (Farrugia,1997)'
_computing_publication_material 'Wingx 2013.03 (Farrugia, 2012)'
_computing_structure_refinement 'SHELXL-2014/6 (Sheldrick, 2014)'
_computing_structure_solution 'SHELX97 (Sheldrick, 2008)'
_diffrn_ambient_temperature 293(2)
_diffrn_measured_fraction_theta_full 1.000
_diffrn_measured_fraction_theta_max 0.995
_diffrn_measurement_device_type 'BRUKER SMART APEX CCD DIFFRACTOMETER'
_diffrn_measurement_method 'OMEGA-PHI SCAN'
_diffrn_radiation_monochromator graphite
_diffrn_radiation_source 'fine-focus sealed tube'
_diffrn_radiation_type MoK\a
_diffrn_radiation_wavelength 0.71073
_diffrn_reflns_av_R_equivalents 0.0291
_diffrn_reflns_av_unetI/netI 0.0161
_diffrn_reflns_Laue_measured_fraction_full 1.000
_diffrn_reflns_Laue_measured_fraction_max 0.995
_diffrn_reflns_limit_h_max 18
_diffrn_reflns_limit_h_min -17
_diffrn_reflns_limit_k_max 16
_diffrn_reflns_limit_k_min -16
_diffrn_reflns_limit_l_max 23
_diffrn_reflns_limit_l_min -21
_diffrn_reflns_number 39975
_diffrn_reflns_point_group_measured_fraction_full 1.000
_diffrn_reflns_point_group_measured_fraction_max 0.995
_diffrn_reflns_theta_full 25.242
_diffrn_reflns_theta_max 27.649
_diffrn_reflns_theta_min 2.283
_exptl_absorpt_coefficient_mu 1.487
_exptl_absorpt_correction_T_max 0.733
_exptl_absorpt_correction_T_min 0.664
_exptl_absorpt_correction_type multi-scan
_exptl_absorpt_process_details 'BRUKER SADABS'
_exptl_crystal_colour 'deep green'
_exptl_crystal_density_diffrn 1.572
_exptl_crystal_description block
_exptl_crystal_F_000 1640
_exptl_crystal_size_max 0.34
_exptl_crystal_size_mid 0.18
_exptl_crystal_size_min 0.16
_refine_diff_density_max 0.412
_refine_diff_density_min -0.247
_refine_diff_density_rms 0.052
_refine_ls_extinction_method none
_refine_ls_goodness_of_fit_ref 1.030
_refine_ls_hydrogen_treatment constr
_refine_ls_matrix_type full
_refine_ls_number_parameters 208
_refine_ls_number_reflns 3899
_refine_ls_number_restraints 0
_refine_ls_restrained_S_all 1.030
_refine_ls_R_factor_all 0.0377
_refine_ls_R_factor_gt 0.0279
_refine_ls_shift/su_max 0.001
_refine_ls_shift/su_mean 0.000
_refine_ls_structure_factor_coef Fsqd
_refine_ls_weighting_details 'w=1/[\s^2^(Fo^2^)+(0.0450P)^2^+1.1326P] where P=(Fo^2^+2Fc^2^)/3'
_refine_ls_weighting_scheme calc
_refine_ls_wR_factor_gt 0.0764
_refine_ls_wR_factor_ref 0.0823
_reflns_Friedel_coverage 0.000
_reflns_number_gt 3181
_reflns_number_total 3899
_reflns_threshold_expression 'I > 2\s(I)'
_cod_data_source_file c6nj00105j2.cif
_cod_data_source_block 3
_cod_depositor_comments
;
The following automatic conversions were performed:

'_exptl_absorpt_correction_type' value 'MULTI-SCAN' changed to
'multi-scan' according to
/usr/data/users/saulius/crontab/automatic-downloads/rss-feeds/RSC/lib/dictionaries/cif_core.dic
dictionary named 'cif_core.dic' version 2.4.2 from 2011-04-26.

Automatic conversion script
Id: cif_fix_values 4268 2015-11-12 08:31:59Z antanas 

 Adding full bibliography for 7055573--7055576.cif.
;
_cod_database_code 7055575
_shelx_space_group_comment
;
The symmetry employed for this shelxl refinement is uniquely defined
by the following loop, which should always be used as a source of
symmetry information in preference to the above space-group names.
They are only intended as comments.
;
_shelxl_version_number 2014/6

loop_
_space_group_symop_operation_xyz
'x, y, z'
'-x+1/2, -y, z+1/2'
'x+1/2, -y+1/2, -z'
'-x, y+1/2, -z+1/2'
'-x, -y, -z'
'x-1/2, y, -z-1/2'
'-x-1/2, y-1/2, z'
'x, -y-1/2, z-1/2'

loop_
_atom_site_label
_atom_site_type_symbol
_atom_site_fract_x
_atom_site_fract_y
_atom_site_fract_z
_atom_site_U_iso_or_equiv
_atom_site_adp_type
_atom_site_occupancy
_atom_site_site_symmetry_order
_atom_site_calc_flag
_atom_site_refinement_flags_posn
_atom_site_refinement_flags_adp
Cu Cu 0.44989(2) 0.03856(2) 0.56917(2) 0.03465(9) Uani 1 1 d . .
Cl Cl 0.79553(3) -0.28480(4) 0.73970(3) 0.04967(14) Uani 1 1 d . .
O3 O 0.30374(10) -0.03545(11) 0.56848(8) 0.0503(4) Uani 1 1 d . .
O4 O 0.39583(9) 0.17363(10) 0.59382(8) 0.0436(3) Uani 1 1 d . .
O1 O 0.54385(9) -0.05945(11) 0.53960(8) 0.0421(3) Uani 1 1 d . .
O5 O 0.54196(11) 0.20571(15) 0.57279(10) 0.0684(5) Uani 1 1 d . .
O2 O 0.55482(13) 0.10417(16) 0.84304(9) 0.0728(5) Uani 1 1 d . .
N1 N 0.44079(10) -0.01069(12) 0.67647(9) 0.0356(3) Uani 1 1 d . .
O6 O 0.44610(15) 0.32642(13) 0.59876(12) 0.0802(6) Uani 1 1 d . .
N2 N 0.46309(13) 0.23791(14) 0.58793(10) 0.0463(4) Uani 1 1 d . .
C4 C 0.72141(13) -0.21443(14) 0.68139(11) 0.0391(4) Uani 1 1 d . .
C5 C 0.63205(12) -0.18893(13) 0.70551(11) 0.0383(4) Uani 1 1 d . .
H5 H 0.6124 -0.2065 0.7535 0.046 Uiso 1 1 calc R U
C8 C 0.49935(14) 0.05490(14) 0.72572(10) 0.0400(4) Uani 1 1 d . .
H8A H 0.4855 0.1245 0.7134 0.048 Uiso 1 1 calc R U
H8B H 0.5650 0.0432 0.7135 0.048 Uiso 1 1 calc R U
C12 C 0.27512(14) -0.05782(18) 0.64307(13) 0.0531(5) Uani 1 1 d . .
H12A H 0.2794 -0.1297 0.6520 0.064 Uiso 1 1 calc R U
H12B H 0.2103 -0.0372 0.6506 0.064 Uiso 1 1 calc R U
C6 C 0.57158(12) -0.13687(13) 0.65790(10) 0.0353(4) Uani 1 1 d . .
C2 C 0.69396(14) -0.13373(16) 0.56431(11) 0.0446(5) Uani 1 1 d . .
H2 H 0.7152 -0.1144 0.5171 0.054 Uiso 1 1 calc R U
C3 C 0.75312(13) -0.18624(15) 0.61144(11) 0.0443(4) Uani 1 1 d . .
H3 H 0.8139 -0.2025 0.5962 0.053 Uiso 1 1 calc R U
C11 C 0.33896(13) -0.00178(17) 0.69669(11) 0.0453(5) Uani 1 1 d . .
H11A H 0.3215 0.0688 0.6970 0.054 Uiso 1 1 calc R U
H11B H 0.3297 -0.0280 0.7469 0.054 Uiso 1 1 calc R U
C1 C 0.60277(12) -0.10925(14) 0.58648(10) 0.0367(4) Uani 1 1 d . .
C7 C 0.47090(12) -0.11886(14) 0.68085(12) 0.0392(4) Uani 1 1 d . .
H7A H 0.4301 -0.1587 0.6489 0.047 Uiso 1 1 calc R U
H7B H 0.4625 -0.1423 0.7319 0.047 Uiso 1 1 calc R U
C9 C 0.48756(18) 0.04199(17) 0.80960(12) 0.0550(5) Uani 1 1 d . .
H9A H 0.4247 0.0616 0.8250 0.066 Uiso 1 1 calc R U
H9B H 0.4977 -0.0276 0.8238 0.066 Uiso 1 1 calc R U
C13 C 0.26572(19) -0.1025(2) 0.51383(16) 0.0756(8) Uani 1 1 d . .
H13A H 0.2876 -0.0834 0.4649 0.113 Uiso 1 1 calc R U
H13B H 0.2857 -0.1700 0.5246 0.113 Uiso 1 1 calc R U
H13C H 0.1982 -0.0992 0.5151 0.113 Uiso 1 1 calc R U
C10 C 0.5442(3) 0.1136(3) 0.92122(14) 0.1001(13) Uani 1 1 d . .
H10A H 0.5924 0.1571 0.9406 0.150 Uiso 1 1 calc R U
H10B H 0.4835 0.1417 0.9322 0.150 Uiso 1 1 calc R U
H10C H 0.5495 0.0485 0.9442 0.150 Uiso 1 1 calc R U

loop_
_atom_site_aniso_label
_atom_site_aniso_U_11
_atom_site_aniso_U_22
_atom_site_aniso_U_33
_atom_site_aniso_U_23
_atom_site_aniso_U_13
_atom_site_aniso_U_12
Cu 0.03048(13) 0.03745(15) 0.03602(14) -0.00332(9) 0.00403(8) 0.00554(8)
Cl 0.0398(3) 0.0475(3) 0.0617(3) 0.0081(2) -0.0069(2) 0.0060(2)
O3 0.0395(8) 0.0557(9) 0.0557(9) -0.0019(7) 0.0022(6) -0.0084(6)
O4 0.0413(7) 0.0403(7) 0.0492(7) -0.0025(6) 0.0070(6) 0.0028(6)
O1 0.0369(7) 0.0537(8) 0.0356(7) -0.0025(6) 0.0020(5) 0.0171(6)
O5 0.0428(9) 0.0731(12) 0.0892(14) -0.0080(9) 0.0018(8) -0.0112(8)
O2 0.0936(14) 0.0836(13) 0.0411(9) -0.0045(9) -0.0034(8) -0.0205(10)
N1 0.0304(8) 0.0347(8) 0.0416(8) -0.0004(6) 0.0067(6) 0.0027(6)
O6 0.1151(17) 0.0376(10) 0.0879(13) -0.0075(9) 0.0009(11) -0.0042(9)
N2 0.0580(11) 0.0396(10) 0.0414(9) -0.0015(7) -0.0023(7) -0.0029(8)
C4 0.0349(9) 0.0343(9) 0.0482(11) -0.0017(8) -0.0054(8) 0.0028(7)
C5 0.0364(9) 0.0339(10) 0.0446(10) 0.0011(8) 0.0028(8) -0.0014(7)
C8 0.0430(10) 0.0382(10) 0.0389(10) -0.0004(7) 0.0042(8) -0.0006(8)
C12 0.0308(10) 0.0633(14) 0.0650(14) 0.0103(11) 0.0076(9) 0.0016(9)
C6 0.0281(8) 0.0327(9) 0.0452(10) -0.0048(7) 0.0012(7) -0.0001(7)
C2 0.0365(10) 0.0566(13) 0.0407(10) -0.0011(9) 0.0051(8) 0.0108(9)
C3 0.0322(9) 0.0508(11) 0.0498(11) -0.0051(9) 0.0020(8) 0.0095(8)
C11 0.0332(9) 0.0514(11) 0.0513(11) 0.0044(9) 0.0135(8) 0.0076(8)
C1 0.0326(9) 0.0368(10) 0.0408(9) -0.0049(7) -0.0007(7) 0.0063(7)
C7 0.0335(9) 0.0326(10) 0.0516(11) 0.0001(8) 0.0070(8) 0.0003(7)
C9 0.0701(15) 0.0536(13) 0.0415(11) 0.0044(9) 0.0007(10) -0.0057(11)
C13 0.0645(16) 0.0838(19) 0.0785(17) -0.0243(15) 0.0021(13) -0.0214(14)
C10 0.157(4) 0.101(3) 0.0427(14) -0.0044(15) -0.0095(16) -0.013(2)

loop_
_atom_type_symbol
_atom_type_description
_atom_type_scat_dispersion_real
_atom_type_scat_dispersion_imag
_atom_type_scat_source
C C 0.0033 0.0016 'International Tables Vol C Tables 4.2.6.8 and 6.1.1.4'
H H 0.0000 0.0000 'International Tables Vol C Tables 4.2.6.8 and 6.1.1.4'
N N 0.0061 0.0033 'International Tables Vol C Tables 4.2.6.8 and 6.1.1.4'
O O 0.0106 0.0060 'International Tables Vol C Tables 4.2.6.8 and 6.1.1.4'
Cl Cl 0.1484 0.1585 'International Tables Vol C Tables 4.2.6.8 and 6.1.1.4'
Cu Cu 0.3201 1.2651 'International Tables Vol C Tables 4.2.6.8 and 6.1.1.4'

loop_
_geom_angle_atom_site_label_1
_geom_angle_atom_site_label_2
_geom_angle_atom_site_label_3
_geom_angle
_geom_angle_site_symmetry_1
_geom_angle_site_symmetry_3
O1 Cu O1 78.14(6) . 5_656
O1 Cu O4 157.95(6) . .
O1 Cu O4 96.20(6) 5_656 .
O1 Cu N1 94.83(6) . .
O1 Cu N1 169.23(6) 5_656 .
O4 Cu N1 93.29(6) . .
O1 Cu O3 109.46(6) . .
O1 Cu O3 95.51(5) 5_656 .
O4 Cu O3 92.20(5) . .
N1 Cu O3 79.01(5) . .
O1 Cu Cu 39.37(4) . 5_656
O1 Cu Cu 38.77(4) 5_656 5_656
O4 Cu Cu 131.54(4) . 5_656
N1 Cu Cu 133.68(4) . 5_656
O3 Cu Cu 105.99(4) . 5_656
C12 O3 C13 113.63(18) . .
C12 O3 Cu 110.02(12) . .
C13 O3 Cu 127.81(14) . .
N2 O4 Cu 107.01(11) . .
C1 O1 Cu 125.80(11) . .
C1 O1 Cu 130.64(11) . 5_656
Cu O1 Cu 101.86(6) . 5_656
C9 O2 C10 113.7(2) . .
C8 N1 C11 110.55(15) . .
C8 N1 C7 111.70(14) . .
C11 N1 C7 109.80(15) . .
C8 N1 Cu 109.41(11) . .
C11 N1 Cu 105.31(11) . .
C7 N1 Cu 109.87(11) . .
O6 N2 O5 123.5(2) . .
O6 N2 O4 118.80(19) . .
O5 N2 O4 117.65(18) . .
C3 C4 C5 121.01(17) . .
C3 C4 Cl 119.12(14) . .
C5 C4 Cl 119.86(15) . .
C4 C5 C6 119.88(17) . .
C4 C5 H5 120.1 . .
C6 C5 H5 120.1 . .
N1 C8 C9 117.02(16) . .
N1 C8 H8A 108.0 . .
C9 C8 H8A 108.0 . .
N1 C8 H8B 108.0 . .
C9 C8 H8B 108.0 . .
H8A C8 H8B 107.3 . .
O3 C12 C11 108.51(16) . .
O3 C12 H12A 110.0 . .
C11 C12 H12A 110.0 . .
O3 C12 H12B 110.0 . .
C11 C12 H12B 110.0 . .
H12A C12 H12B 108.4 . .
C5 C6 C1 119.42(16) . .
C5 C6 C7 119.90(17) . .
C1 C6 C7 120.45(17) . .
C3 C2 C1 120.79(18) . .
C3 C2 H2 119.6 . .
C1 C2 H2 119.6 . .
C2 C3 C4 119.39(17) . .
C2 C3 H3 120.3 . .
C4 C3 H3 120.3 . .
N1 C11 C12 112.82(16) . .
N1 C11 H11A 109.0 . .
C12 C11 H11A 109.0 . .
N1 C11 H11B 109.0 . .
C12 C11 H11B 109.0 . .
H11A C11 H11B 107.8 . .
O1 C1 C2 120.85(17) . .
O1 C1 C6 119.66(15) . .
C2 C1 C6 119.48(17) . .
N1 C7 C6 114.10(15) . .
N1 C7 H7A 108.7 . .
C6 C7 H7A 108.7 . .
N1 C7 H7B 108.7 . .
C6 C7 H7B 108.7 . .
H7A C7 H7B 107.6 . .
O2 C9 C8 106.22(18) . .
O2 C9 H9A 110.5 . .
C8 C9 H9A 110.5 . .
O2 C9 H9B 110.5 . .
C8 C9 H9B 110.5 . .
H9A C9 H9B 108.7 . .
O3 C13 H13A 109.5 . .
O3 C13 H13B 109.5 . .
H13A C13 H13B 109.5 . .
O3 C13 H13C 109.5 . .
H13A C13 H13C 109.5 . .
H13B C13 H13C 109.5 . .
O2 C10 H10A 109.5 . .
O2 C10 H10B 109.5 . .
H10A C10 H10B 109.5 . .
O2 C10 H10C 109.5 . .
H10A C10 H10C 109.5 . .
H10B C10 H10C 109.5 . .

loop_
_geom_bond_atom_site_label_1
_geom_bond_atom_site_label_2
_geom_bond_distance
_geom_bond_site_symmetry_2
Cu O1 1.9374(12) .
Cu O1 1.9625(14) 5_656
Cu O4 2.0004(13) .
Cu N1 2.0271(16) .
Cu O3 2.2965(15) .
Cu Cu 3.0278(4) 5_656
Cl C4 1.7502(18) .
O3 C12 1.423(3) .
O3 C13 1.426(3) .
O4 N2 1.285(2) .
O1 C1 1.355(2) .
O1 Cu 1.9624(14) 5_656
O5 N2 1.229(2) .
O2 C9 1.397(3) .
O2 C10 1.409(3) .
N1 C8 1.491(2) .
N1 C11 1.495(2) .
N1 C7 1.501(2) .
O6 N2 1.216(3) .
C4 C3 1.379(3) .
C4 C5 1.382(3) .
C5 C6 1.392(3) .
C5 H5 0.9300 .
C8 C9 1.516(3) .
C8 H8A 0.9700 .
C8 H8B 0.9700 .
C12 C11 1.514(3) .
C12 H12A 0.9700 .
C12 H12B 0.9700 .
C6 C1 1.398(3) .
C6 C7 1.506(2) .
C2 C3 1.378(3) .
C2 C1 1.392(3) .
C2 H2 0.9300 .
C3 H3 0.9300 .
C11 H11A 0.9700 .
C11 H11B 0.9700 .
C7 H7A 0.9700 .
C7 H7B 0.9700 .
C9 H9A 0.9700 .
C9 H9B 0.9700 .
C13 H13A 0.9600 .
C13 H13B 0.9600 .
C13 H13C 0.9600 .
C10 H10A 0.9600 .
C10 H10B 0.9600 .
C10 H10C 0.9600 .

loop_
_geom_torsion_atom_site_label_1
_geom_torsion_atom_site_label_2
_geom_torsion_atom_site_label_3
_geom_torsion_atom_site_label_4
_geom_torsion
_geom_torsion_site_symmetry_1
Cu O4 N2 O6 178.31(17) .
Cu O4 N2 O5 -2.9(2) .
C3 C4 C5 C6 2.1(3) .
Cl C4 C5 C6 -177.13(14) .
C11 N1 C8 C9 53.6(2) .
C7 N1 C8 C9 -69.0(2) .
Cu N1 C8 C9 169.09(15) .
C13 O3 C12 C11 164.81(19) .
Cu O3 C12 C11 14.16(19) .
C4 C5 C6 C1 -1.2(3) .
C4 C5 C6 C7 173.40(17) .
C1 C2 C3 C4 -0.2(3) .
C5 C4 C3 C2 -1.4(3) .
Cl C4 C3 C2 177.84(16) .
C8 N1 C11 C12 173.67(16) .
C7 N1 C11 C12 -62.6(2) .
Cu N1 C11 C12 55.60(19) .
O3 C12 C11 N1 -45.9(2) .
Cu O1 C1 C2 -145.63(15) .
Cu O1 C1 C2 16.7(3) 5_656
Cu O1 C1 C6 34.7(2) .
Cu O1 C1 C6 -162.97(13) 5_656
C3 C2 C1 O1 -178.62(18) .
C3 C2 C1 C6 1.1(3) .
C5 C6 C1 O1 179.33(16) .
C7 C6 C1 O1 4.7(3) .
C5 C6 C1 C2 -0.4(3) .
C7 C6 C1 C2 -174.95(18) .
C8 N1 C7 C6 -59.7(2) .
C11 N1 C7 C6 177.24(16) .
Cu N1 C7 C6 61.87(18) .
C5 C6 C7 N1 127.30(18) .
C1 C6 C7 N1 -58.1(2) .
C10 O2 C9 C8 170.6(3) .
N1 C8 C9 O2 174.86(17) .
